data_2204734
loop_
_publ_author_name
'You, Zhong-Lu'
'Zhu, Hai-Liang'
'Liu, Wei-Sheng'

_publ_section_title
;Bis(\m-4-chlorobenzoato-\k^2^<i>O</i>:<i>O</i>')bis[(2-aminopyridine-\k<i>N</i>)silver(I)](<i>Ag{---</i>Ag})
 monohydrate
;
_journal_issue 12
_journal_name_full 'Acta Crystallographica Section E'
_journal_page_first m1863
_journal_page_last m1865
_journal_paper_doi 10.1107/S1600536804029101
_journal_volume 60
_journal_year 2004
_chemical_formula_iupac '[Ag2 (C7 H4 Cl O2)2 (C5 H6 N2)2], H2 O'
_chemical_formula_moiety 'C24 H20 Ag2 Cl2 N4 O4, H2 O'
_chemical_formula_sum 'C24 H22 Ag2 Cl2 N4 O5'
_chemical_formula_weight 733.10
_chemical_name_systematic
;Bis(\m-4-chlorobenzoato-\k^2^O:O')bis[(2-aminopyridine-\kN)silver(I)](Ag---Ag)
monohydrate
;
_space_group_IT_number 15
_symmetry_cell_setting monoclinic
_symmetry_space_group_name_Hall '-C 2yc'
_symmetry_space_group_name_H-M 'C 1 2/c 1'
_atom_sites_solution_hydrogens geom
_atom_sites_solution_primary direct
_atom_sites_solution_secondary difmap
_audit_creation_method SHELXL-97
_cell_angle_alpha 90.00
_cell_angle_beta 103.630(2)
_cell_angle_gamma 90.00
_cell_formula_units_Z 4
_cell_length_a 27.387(2)
_cell_length_b 5.504(3)
_cell_length_c 17.879(2)
_cell_measurement_reflns_used 1127
_cell_measurement_temperature 293(2)
_cell_measurement_theta_max 23.628
_cell_measurement_theta_min 2.382
_cell_volume 2619.1(15)
_computing_cell_refinement SMART
_computing_data_collection 'SMART (Bruker, 1998)'
_computing_data_reduction 'SAINT (Bruker, 1998)'
_computing_molecular_graphics
;
SHELXTL (Bruker, 1998) and PLATON (Spek, 2004)
;
_computing_publication_material SHELXTL
_computing_structure_refinement 'SHELXL97 (Sheldrick, 1997)'
_computing_structure_solution 'SHELXS97 (Sheldrick, 1997)'
_diffrn_ambient_temperature 293(2)
_diffrn_measured_fraction_theta_full 0.996
_diffrn_measured_fraction_theta_max 0.996
_diffrn_measurement_device_type 'Bruker SMART CCD area-detector'
_diffrn_measurement_method \w
_diffrn_radiation_monochromator graphite
_diffrn_radiation_source 'fine-focus sealed tube'
_diffrn_radiation_type MoK\a
_diffrn_radiation_wavelength 0.71073
_diffrn_reflns_av_R_equivalents 0.0330
_diffrn_reflns_av_sigmaI/netI 0.0277
_diffrn_reflns_limit_h_max 34
_diffrn_reflns_limit_h_min -34
_diffrn_reflns_limit_k_max 7
_diffrn_reflns_limit_k_min -7
_diffrn_reflns_limit_l_max 22
_diffrn_reflns_limit_l_min -22
_diffrn_reflns_number 13354
_diffrn_reflns_theta_full 27.00
_diffrn_reflns_theta_max 27.00
_diffrn_reflns_theta_min 1.53
_diffrn_standards_decay_% 0
_diffrn_standards_interval_count 0
_diffrn_standards_interval_time 0
_diffrn_standards_number 0
_exptl_absorpt_coefficient_mu 1.742
_exptl_absorpt_correction_T_max 0.8451
_exptl_absorpt_correction_T_min 0.7801
_exptl_absorpt_correction_type multi-scan
_exptl_absorpt_process_details '(SADABS; Sheldrick, 1996)'
_exptl_crystal_colour colorless
_exptl_crystal_density_diffrn 1.859
_exptl_crystal_density_method 'not measured'
_exptl_crystal_description block
_exptl_crystal_F_000 1448
_exptl_crystal_size_max 0.15
_exptl_crystal_size_mid 0.12
_exptl_crystal_size_min 0.10
_refine_diff_density_max 0.805
_refine_diff_density_min -0.516
_refine_ls_extinction_method none
_refine_ls_goodness_of_fit_ref 1.232
_refine_ls_hydrogen_treatment mixed
_refine_ls_matrix_type full
_refine_ls_number_parameters 168
_refine_ls_number_reflns 2843
_refine_ls_number_restraints 0
_refine_ls_restrained_S_all 1.232
_refine_ls_R_factor_all 0.0588
_refine_ls_R_factor_gt 0.0530
_refine_ls_shift/su_max 0.000
_refine_ls_shift/su_mean 0.000
_refine_ls_structure_factor_coef Fsqd
_refine_ls_weighting_details 'calc w = 1/[\s^2^(Fo^2^)+(0.0498P)^2^+4.3842P] where P = (Fo^2^+2Fc^2^)/3'
_refine_ls_weighting_scheme calc
_refine_ls_wR_factor_gt 0.1158
_refine_ls_wR_factor_ref 0.1191
_reflns_number_gt 2598
_reflns_number_total 2843
_reflns_threshold_expression I>2\s(I)'
_cod_data_source_file lh6295.cif
_cod_data_source_block I
_cod_original_cell_volume 2619.2(15)
_cod_original_sg_symbol_H-M 'C 2/c'
_cod_database_code 2204734
_cod_database_fobs_code 2204734

loop_
_symmetry_equiv_pos_as_xyz
'x, y, z'
'-x, y, -z+1/2'
'x+1/2, y+1/2, z'
'-x+1/2, y+1/2, -z+1/2'
'-x, -y, -z'
'x, -y, z-1/2'
'-x+1/2, -y+1/2, -z'
'x+1/2, -y+1/2, z-1/2'

loop_
_atom_site_label
_atom_site_fract_x
_atom_site_fract_y
_atom_site_fract_z
_atom_site_U_iso_or_equiv
_atom_site_adp_type
_atom_site_calc_flag
_atom_site_refinement_flags
_atom_site_occupancy
_atom_site_type_symbol
Ag1 1.027212(14) 0.28951(7) 0.48340(2) 0.05938(17) Uani d . 1 Ag
Cl1 0.75159(5) 0.1841(3) 0.10424(9) 0.0848(5) Uani d . 1 Cl
O1 0.96204(14) 0.2524(6) 0.3821(2) 0.0617(9) Uani d . 1 O
O2 0.92083(13) 0.5730(7) 0.41147(19) 0.0665(10) Uani d . 1 O
H2A 1.0099 -0.2994 0.3258 0.084 Uiso d . 1 H
H2B 0.9984 -0.0822 0.3608 0.102 Uiso d . 1 H
O1W 1.0000 0.3873(10) 0.2500 0.0788(15) Uani d S 1 O
H1W 0.9864 0.2985 0.2808 0.080 Uiso d R 1 H
N1 1.08071(14) -0.0233(7) 0.4617(2) 0.0530(9) Uani d . 1 N
N2 1.02398(19) -0.1785(9) 0.3572(3) 0.0799(14) Uani d . 1 N
C1 0.88113(16) 0.3357(8) 0.3057(2) 0.0448(9) Uani d . 1 C
C2 0.88092(19) 0.1317(9) 0.2600(3) 0.0619(12) Uani d . 1 C
H2 0.9080 0.0249 0.2711 0.074 Uiso d R 1 H
C3 0.8413(2) 0.0854(10) 0.1987(3) 0.0654(13) Uani d . 1 C
H3 0.8416 -0.0512 0.1682 0.079 Uiso d R 1 H
C4 0.80151(18) 0.2410(9) 0.1829(3) 0.0561(12) Uani d . 1 C
C5 0.80048(18) 0.4428(10) 0.2270(3) 0.0658(13) Uani d . 1 C
H5 0.7731 0.5478 0.2158 0.079 Uiso d R 1 H
C6 0.84035(18) 0.4888(10) 0.2881(3) 0.0602(12) Uani d . 1 C
H6 0.8397 0.6261 0.3182 0.072 Uiso d R 1 H
C7 0.92452(16) 0.3916(8) 0.3720(2) 0.0470(9) Uani d . 1 C
C8 1.0689(2) -0.1959(8) 0.4085(3) 0.0567(12) Uani d . 1 C
C9 1.1023(2) -0.3862(9) 0.4041(3) 0.0642(13) Uani d . 1 C
H9 1.0934 -0.5079 0.3673 0.077 Uiso d R 1 H
C10 1.1477(2) -0.3884(11) 0.4547(3) 0.0730(15) Uani d . 1 C
H10 1.1703 -0.5128 0.4526 0.088 Uiso d R 1 H
C11 1.1607(2) -0.2085(11) 0.5092(4) 0.0755(16) Uani d . 1 C
H11 1.1920 -0.2084 0.5438 0.091 Uiso d R 1 H
C12 1.1265(2) -0.0310(10) 0.5108(3) 0.0653(13) Uani d . 1 C
H12 1.1350 0.0912 0.5475 0.078 Uiso d R 1 H

loop_
_atom_site_aniso_label
_atom_site_aniso_U_11
_atom_site_aniso_U_22
_atom_site_aniso_U_33
_atom_site_aniso_U_12
_atom_site_aniso_U_13
_atom_site_aniso_U_23
Ag1 0.0618(3) 0.0602(3) 0.0505(2) 0.01167(17) 0.00194(17) -0.01571(16)
Cl1 0.0621(8) 0.1214(13) 0.0622(8) -0.0244(8) -0.0024(6) -0.0081(8)
O1 0.060(2) 0.063(2) 0.056(2) 0.0128(16) 0.0023(16) -0.0144(15)
O2 0.065(2) 0.070(2) 0.058(2) 0.0101(17) 0.0033(16) -0.0270(17)
O1W 0.101(4) 0.071(3) 0.073(3) 0.000 0.037(3) 0.000
N1 0.061(2) 0.045(2) 0.055(2) 0.0099(17) 0.0166(18) -0.0044(17)
N2 0.073(3) 0.062(3) 0.097(4) -0.004(2) 0.004(3) -0.029(3)
C1 0.048(2) 0.048(2) 0.040(2) -0.0024(18) 0.0130(18) -0.0041(17)
C2 0.059(3) 0.055(3) 0.065(3) 0.003(2) 0.001(2) -0.017(2)
C3 0.069(3) 0.057(3) 0.067(3) -0.008(2) 0.010(3) -0.021(2)
C4 0.050(3) 0.072(3) 0.046(2) -0.016(2) 0.010(2) -0.003(2)
C5 0.049(3) 0.079(4) 0.064(3) 0.013(2) 0.005(2) -0.008(3)
C6 0.060(3) 0.068(3) 0.051(3) 0.009(2) 0.008(2) -0.017(2)
C7 0.049(2) 0.054(2) 0.039(2) 0.001(2) 0.0132(18) -0.0024(19)
C8 0.076(3) 0.042(2) 0.059(3) -0.001(2) 0.030(3) -0.003(2)
C9 0.094(4) 0.047(3) 0.059(3) 0.006(3) 0.033(3) -0.002(2)
C10 0.092(4) 0.062(3) 0.072(3) 0.029(3) 0.032(3) 0.011(3)
C11 0.078(4) 0.074(4) 0.070(4) 0.024(3) 0.008(3) 0.006(3)
C12 0.075(3) 0.059(3) 0.059(3) 0.015(3) 0.012(3) 0.000(2)

loop_
_atom_type_symbol
_atom_type_description
_atom_type_scat_dispersion_real
_atom_type_scat_dispersion_imag
_atom_type_scat_source
C C 0.0033 0.0016 'International Tables Vol C Tables 4.2.6.8 and 6.1.1.4'
H H 0.0000 0.0000 'International Tables Vol C Tables 4.2.6.8 and 6.1.1.4'
N N 0.0061 0.0033 'International Tables Vol C Tables 4.2.6.8 and 6.1.1.4'
O O 0.0106 0.0060 'International Tables Vol C Tables 4.2.6.8 and 6.1.1.4'
Cl Cl 0.1484 0.1585 'International Tables Vol C Tables 4.2.6.8 and 6.1.1.4'
Ag Ag -0.8971 1.1015 'International Tables Vol C Tables 4.2.6.8 and 6.1.1.4'

loop_
_geom_angle_atom_site_label_1
_geom_angle_atom_site_label_2
_geom_angle_atom_site_label_3
_geom_angle_site_symmetry_1
_geom_angle_site_symmetry_3
_geom_angle
_geom_angle_publ_flag
O2 Ag1 O1 5_766 . 162.59(12) y
O2 Ag1 N1 5_766 . 95.17(13) y
O1 Ag1 N1 . . 102.05(13) y
O2 Ag1 Ag1 5_766 5_766 79.08(9) ?
O1 Ag1 Ag1 . 5_766 83.55(8) ?
N1 Ag1 Ag1 . 5_766 172.77(10) ?
C7 O1 Ag1 . . 122.0(3) ?
C7 O2 Ag1 . 5_766 129.6(3) ?
C8 N1 C12 . . 118.4(4) ?
C8 N1 Ag1 . . 125.8(3) ?
C12 N1 Ag1 . . 115.7(3) ?
C8 N2 H2A . . 124.0 ?
C8 N2 H2B . . 126.6 ?
H2A N2 H2B . . 104.9 ?
C6 C1 C2 . . 118.1(4) ?
C6 C1 C7 . . 120.3(4) ?
C2 C1 C7 . . 121.6(4) ?
C3 C2 C1 . . 120.9(5) ?
C3 C2 H2 . . 119.6 ?
C1 C2 H2 . . 119.6 ?
C4 C3 C2 . . 119.5(5) ?
C4 C3 H3 . . 120.2 ?
C2 C3 H3 . . 120.2 ?
C3 C4 C5 . . 121.0(5) ?
C3 C4 Cl1 . . 119.5(4) ?
C5 C4 Cl1 . . 119.5(4) ?
C4 C5 C6 . . 119.2(5) ?
C4 C5 H5 . . 120.4 ?
C6 C5 H5 . . 120.4 ?
C5 C6 C1 . . 121.3(4) ?
C5 C6 H6 . . 119.3 ?
C1 C6 H6 . . 119.4 ?
O2 C7 O1 . . 125.5(4) ?
O2 C7 C1 . . 117.3(4) ?
O1 C7 C1 . . 117.1(4) ?
N1 C8 N2 . . 117.6(4) ?
N1 C8 C9 . . 121.4(5) ?
N2 C8 C9 . . 120.9(5) ?
C10 C9 C8 . . 118.4(5) ?
C10 C9 H9 . . 120.8 ?
C8 C9 H9 . . 120.8 ?
C9 C10 C11 . . 120.7(5) ?
C9 C10 H10 . . 119.6 ?
C11 C10 H10 . . 119.6 ?
C12 C11 C10 . . 117.9(6) ?
C12 C11 H11 . . 121.1 ?
C10 C11 H11 . . 121.1 ?
N1 C12 C11 . . 123.2(5) ?
N1 C12 H12 . . 118.4 ?
C11 C12 H12 . . 118.4 ?

loop_
_geom_bond_atom_site_label_1
_geom_bond_atom_site_label_2
_geom_bond_site_symmetry_2
_geom_bond_distance
_geom_bond_publ_flag
Ag1 O2 5_766 2.207(3) y
Ag1 O1 . 2.233(4) y
Ag1 N1 . 2.352(3) y
Ag1 Ag1 5_766 2.8913(17) y
Cl1 C4 . 1.743(5) ?
O1 C7 . 1.260(5) ?
O2 C7 . 1.241(5) ?
O2 Ag1 5_766 2.207(3) ?
O1W H1W . 0.8812 ?
N1 C8 . 1.329(6) ?
N1 C12 . 1.352(6) ?
N2 C8 . 1.353(7) ?
N2 H2A . 0.8964 ?
N2 H2B . 0.8938 ?
C1 C6 . 1.375(6) ?
C1 C2 . 1.387(6) ?
C1 C7 . 1.499(6) ?
C2 C3 . 1.373(7) ?
C2 H2 . 0.9301 ?
C3 C4 . 1.362(7) ?
C3 H3 . 0.9300 ?
C4 C5 . 1.366(7) ?
C5 C6 . 1.374(7) ?
C5 H5 . 0.9300 ?
C6 H6 . 0.9300 ?
C8 C9 . 1.405(7) ?
C9 C10 . 1.356(8) ?
C9 H9 . 0.9300 ?
C10 C11 . 1.376(9) ?
C10 H10 . 0.9299 ?
C11 C12 . 1.359(7) ?
C11 H11 . 0.9299 ?
C12 H12 . 0.9300 ?

loop_
_geom_hbond_atom_site_label_D
_geom_hbond_atom_site_label_H
_geom_hbond_atom_site_label_A
_geom_hbond_site_symmetry_A
_geom_hbond_distance_DH
_geom_hbond_distance_HA
_geom_hbond_distance_DA
_geom_hbond_angle_DHA
N2 H2A O1W 1_545 0.90 2.17 3.037(6) 162
N2 H2B O1 . 0.89 2.17 3.009(6) 156
O1W H1W O1 . 0.88 2.09 2.892(4) 151

loop_
_geom_torsion_atom_site_label_1
_geom_torsion_atom_site_label_2
_geom_torsion_atom_site_label_3
_geom_torsion_atom_site_label_4
_geom_torsion_site_symmetry_1
_geom_torsion
O2 Ag1 O1 C7 5_766 -8.1(7)
N1 Ag1 O1 C7 . -179.5(4)
Ag1 Ag1 O1 C7 5_766 -4.1(4)
O2 Ag1 N1 C8 5_766 172.9(4)
O1 Ag1 N1 C8 . -9.7(4)
O2 Ag1 N1 C12 5_766 -3.7(4)
O1 Ag1 N1 C12 . 173.7(3)
C6 C1 C2 C3 . 0.5(8)
C7 C1 C2 C3 . -178.8(5)
C1 C2 C3 C4 . -0.5(8)
C2 C3 C4 C5 . 0.2(8)
C2 C3 C4 Cl1 . 179.2(4)
C3 C4 C5 C6 . 0.1(8)
Cl1 C4 C5 C6 . -178.9(4)
C4 C5 C6 C1 . -0.1(8)
C2 C1 C6 C5 . -0.2(8)
C7 C1 C6 C5 . 179.1(5)
Ag1 O2 C7 O1 5_766 -5.1(7)
Ag1 O2 C7 C1 5_766 176.3(3)
Ag1 O1 C7 O2 . 6.5(7)
Ag1 O1 C7 C1 . -174.8(3)
C6 C1 C7 O2 . 3.1(6)
C2 C1 C7 O2 . -177.5(5)
C6 C1 C7 O1 . -175.6(4)
C2 C1 C7 O1 . 3.7(7)
C12 N1 C8 N2 . -176.6(5)
Ag1 N1 C8 N2 . 6.8(6)
C12 N1 C8 C9 . 1.7(7)
Ag1 N1 C8 C9 . -174.9(3)
N1 C8 C9 C10 . -1.3(7)
N2 C8 C9 C10 . 177.0(5)
C8 C9 C10 C11 . 0.1(8)
C9 C10 C11 C12 . 0.5(9)
C8 N1 C12 C11 . -1.0(8)
Ag1 N1 C12 C11 . 175.9(5)
C10 C11 C12 N1 . -0.1(9)
